data_2217693
loop_
_publ_author_name
'Artur Sikorski'
'Agnieszka Nizio\/lek'
'Karol Krzymi\'nski'
'Tadeusz Lis'
'Jerzy B\/la\.zejowski'

_publ_section_title
;
 10-Methyl-9-(2-nitrophenoxycarbonyl)acridinium
 trifluoromethanesulfonate
;
_journal_coeditor_code XU2382
_journal_issue 2
_journal_name_full 'Acta Crystallographica Section E'
_journal_page_first o372
_journal_page_last o373
_journal_paper_doi 10.1107/S1600536807068109
_journal_volume 64
_journal_year 2008
_chemical_formula_iupac 'C21 H15 N2 O4 +, C F3 O3 S -'
_chemical_formula_moiety 'C21 H15 N2 O4 +, C F3 O3 S -'
_chemical_formula_sum 'C22 H15 F3 N2 O7 S'
_chemical_formula_weight 508.42
_chemical_melting_point 501.0(10)
_chemical_name_systematic
;
10-Methyl-9-(2-nitrophenoxycarbonyl)acridinium trifluoromethanesulfonate
;
_space_group_IT_number 14
_symmetry_cell_setting monoclinic
_symmetry_space_group_name_Hall '-P 2ybc'
_symmetry_space_group_name_H-M 'P 1 21/c 1'
_atom_sites_solution_hydrogens geom
_atom_sites_solution_primary direct
_atom_sites_solution_secondary difmap
_cell_angle_alpha 90.00
_cell_angle_beta 108.42(3)
_cell_angle_gamma 90.00
_cell_formula_units_Z 4
_cell_length_a 12.459(4)
_cell_length_b 21.361(6)
_cell_length_c 8.123(3)
_cell_measurement_reflns_used 22931
_cell_measurement_temperature 100(2)
_cell_measurement_theta_max 32.00
_cell_measurement_theta_min 4.59
_cell_volume 2051.1(12)
_computing_cell_refinement 'CrysAlis RED (Oxford Diffraction, 2003)'
_computing_data_collection 'CrysAlis CCD (Oxford Diffraction, 2003)'
_computing_data_reduction 'CrysAlis RED (Oxford Diffraction, 2003)'
_computing_molecular_graphics 'ORTEPII (Johnson, 1976)'
_computing_publication_material 'SHELXL97 (Sheldrick, 1997) and PLATON (Spek, 2003)'
_computing_structure_refinement 'SHELXL97 (Sheldrick, 1997)'
_computing_structure_solution 'SHELXS97 (Sheldrick, 1997)'
_diffrn_ambient_temperature 100(2)
_diffrn_measured_fraction_theta_full 0.991
_diffrn_measured_fraction_theta_max 0.991
_diffrn_measurement_device_type 'Kuma KM4 CCD \k-geometry'
_diffrn_measurement_method \w
_diffrn_radiation_monochromator graphite
_diffrn_radiation_source 'fine-focus sealed tube'
_diffrn_radiation_type MoK\a
_diffrn_radiation_wavelength 0.71073
_diffrn_reflns_av_R_equivalents 0.0788
_diffrn_reflns_av_sigmaI/netI 0.0557
_diffrn_reflns_limit_h_max 14
_diffrn_reflns_limit_h_min -14
_diffrn_reflns_limit_k_max 25
_diffrn_reflns_limit_k_min -25
_diffrn_reflns_limit_l_max 9
_diffrn_reflns_limit_l_min -9
_diffrn_reflns_number 22835
_diffrn_reflns_theta_full 25.25
_diffrn_reflns_theta_max 25.25
_diffrn_reflns_theta_min 4.59
_diffrn_standards_number 0
_exptl_absorpt_coefficient_mu 0.237
_exptl_absorpt_correction_type none
_exptl_crystal_colour yellow
_exptl_crystal_density_diffrn 1.646
_exptl_crystal_density_method 'not measured'
_exptl_crystal_description plate
_exptl_crystal_F_000 1040
_exptl_crystal_size_max 0.40
_exptl_crystal_size_mid 0.10
_exptl_crystal_size_min 0.02
_refine_diff_density_max 0.273
_refine_diff_density_min -0.365
_refine_ls_extinction_method none
_refine_ls_goodness_of_fit_ref 1.196
_refine_ls_hydrogen_treatment constr
_refine_ls_matrix_type full
_refine_ls_number_parameters 366
_refine_ls_number_reflns 3671
_refine_ls_number_restraints 21
_refine_ls_restrained_S_all 1.192
_refine_ls_R_factor_all 0.0914
_refine_ls_R_factor_gt 0.0639
_refine_ls_shift/su_max 0.000
_refine_ls_shift/su_mean 0.000
_refine_ls_structure_factor_coef Fsqd
_refine_ls_weighting_details 'calc w=1/[\s^2^(Fo^2^)+(0.0574P)^2^] where P=(Fo^2^+2Fc^2^)/3'
_refine_ls_weighting_scheme calc
_refine_ls_wR_factor_gt 0.1181
_refine_ls_wR_factor_ref 0.1300
_reflns_number_gt 2959
_reflns_number_total 3671
_reflns_threshold_expression I>2\s(I)
_cod_data_source_file xu2382.cif
_cod_data_source_block I
_cod_depositor_comments
;
The following automatic conversions were performed:

'_chemical_melting_point' value '500-502 K' was changed to
'501.0(10)' - the average value was taken and precision was
estimated.

Automatic conversion script
Id: cif_fix_values 1646 2011-03-28 12:23:43Z adriana 

The following automatic conversions were performed:

'_chemical_melting_point' value '500-502 K' was changed to
'501.0(10)' - the average value was taken and precision was
estimated.

Automatic conversion script
Id: cif_fix_values 1715 2011-07-08 13:25:40Z adriana 
;
_cod_original_sg_symbol_H-M 'P 21/c'
_cod_database_code 2217693
_cod_database_fobs_code 2217693

loop_
_symmetry_equiv_pos_as_xyz
'x, y, z'
'-x, y+1/2, -z+1/2'
'-x, -y, -z'
'x, -y-1/2, z-1/2'

loop_
_atom_site_type_symbol
_atom_site_label
_atom_site_fract_x
_atom_site_fract_y
_atom_site_fract_z
_atom_site_U_iso_or_equiv
_atom_site_adp_type
_atom_site_calc_flag
_atom_site_refinement_flags
_atom_site_occupancy
_atom_site_disorder_assembly
_atom_site_disorder_group
C C1 0.5397(2) 0.49641(14) 0.8189(4) 0.0232(7) Uani d . 1 . .
H H1 0.6035 0.5134 0.9052 0.028 Uiso calc R 1 . .
C C2 0.5215(2) 0.43405(14) 0.8152(4) 0.0244(7) Uani d . 1 . .
H H2 0.5736 0.4074 0.8954 0.029 Uiso calc R 1 . .
C C3 0.4250(2) 0.40863(14) 0.6920(4) 0.0256(7) Uani d . 1 . .
H H3 0.4112 0.3649 0.6926 0.031 Uiso calc R 1 . .
C C4 0.3514(3) 0.44534(14) 0.5727(4) 0.0270(7) Uani d . 1 A .
H H4 0.2861 0.4272 0.4923 0.032 Uiso calc R 1 . .
C C5 0.2406(3) 0.64981(14) 0.3137(4) 0.0259(7) Uani d . 1 A .
H H5 0.1804 0.6312 0.2244 0.031 Uiso calc R 1 . .
C C6 0.2548(3) 0.71290(15) 0.3180(4) 0.0270(7) Uani d . 1 . .
H H6 0.2043 0.7379 0.2307 0.032 Uiso calc R 1 . .
C C7 0.3419(3) 0.74185(14) 0.4480(4) 0.0276(7) Uani d . 1 . .
H H7 0.3494 0.7861 0.4485 0.033 Uiso calc R 1 . .
C C8 0.4158(3) 0.70724(14) 0.5734(4) 0.0259(7) Uani d . 1 . .
H H8 0.4750 0.7274 0.6608 0.031 Uiso calc R 1 . .
C C9 0.4804(2) 0.60253(14) 0.6994(4) 0.0228(7) Uani d . 1 . .
N N10 0.30150(19) 0.54800(11) 0.4416(3) 0.0202(6) Uani d . 1 A .
C C11 0.4655(2) 0.53731(14) 0.6964(3) 0.0198(7) Uani d . 1 A .
C C12 0.3708(2) 0.51042(13) 0.5666(3) 0.0197(7) Uani d . 1 . .
C C13 0.4053(2) 0.64062(14) 0.5748(3) 0.0217(7) Uani d . 1 A .
C C14 0.3153(2) 0.61197(14) 0.4420(4) 0.0214(7) Uani d . 1 . .
C C15 0.5682(3) 0.63250(16) 0.8509(5) 0.0203(8) Uani d P 0.886(4) A 1
O O16 0.6746(2) 0.61632(10) 0.8552(3) 0.0228(6) Uani d P 0.886(4) A 1
O O17 0.54773(18) 0.66490(10) 0.9577(3) 0.0233(6) Uani d P 0.886(4) A 1
C C18 0.7648(3) 0.63594(16) 1.0013(5) 0.0214(8) Uani d P 0.886(4) A 1
C C19 0.8199(4) 0.5892(2) 1.1130(6) 0.0238(11) Uani d P 0.886(4) A 1
H H19 0.7951 0.5471 1.0913 0.029 Uiso calc PR 0.886(4) A 1
C C20 0.9110(6) 0.6034(4) 1.2562(16) 0.024(3) Uani d P 0.886(4) A 1
H H20 0.9488 0.5717 1.3352 0.028 Uiso calc PR 0.886(4) A 1
C C21 0.9461(6) 0.6656(4) 1.2820(10) 0.0287(19) Uani d P 0.886(4) A 1
H H21 1.0091 0.6757 1.3801 0.034 Uiso calc PR 0.886(4) A 1
C C22 0.8935(5) 0.7129(3) 1.1712(8) 0.0236(16) Uani d P 0.886(4) A 1
H H22 0.9202 0.7548 1.1900 0.028 Uiso calc PR 0.886(4) A 1
C C23 0.8005(4) 0.69750(19) 1.0318(7) 0.0237(13) Uani d P 0.886(4) A 1
N N24 0.7429(3) 0.74990(16) 0.9243(5) 0.0288(8) Uani d P 0.886(4) A 1
O O25 0.7664(7) 0.8028(5) 0.9836(11) 0.054(3) Uani d P 0.886(4) A 1
O O26 0.6766(2) 0.73880(12) 0.7809(3) 0.0415(8) Uani d P 0.886(4) A 1
C C15A 0.612(2) 0.6275(10) 0.776(3) 0.016(5) Uiso d P 0.114(4) A 2
O O16A 0.6247(17) 0.6231(8) 0.943(3) 0.022(5) Uiso d P 0.114(4) A 2
O O17A 0.6748(15) 0.6451(8) 0.706(2) 0.026(5) Uiso d P 0.114(4) A 2
C C18A 0.737(2) 0.6387(8) 1.058(4) 0.015(7) Uiso d PD 0.114(4) A 2
C C19A 0.801(2) 0.5901(16) 1.155(4) 0.022(12) Uiso d PD 0.114(4) A 2
H H19A 0.7753 0.5480 1.1409 0.027 Uiso calc PR 0.114(4) A 2
C C20A 0.905(4) 0.607(3) 1.273(13) 0.04(4) Uiso d PD 0.114(4) A 2
H H20A 0.9403 0.5732 1.3464 0.053 Uiso calc PR 0.114(4) A 2
C C21A 0.968(3) 0.662(2) 1.307(6) 0.000(10) Uiso d PD 0.114(4) A 2
H H21A 1.0423 0.6690 1.3819 0.000 Uiso calc PR 0.114(4) A 2
C C22A 0.890(3) 0.703(2) 1.202(5) 0.000(10) Uiso d PD 0.114(4) A 2
H H22A 0.9125 0.7456 1.2248 0.000 Uiso calc PR 0.114(4) A 2
C C23A 0.786(3) 0.6977(13) 1.071(5) 0.018(13) Uiso d PD 0.114(4) A 2
N N24A 0.718(2) 0.7556(14) 0.982(4) 0.020(8) Uiso d P 0.114(4) A 2
O O25A 0.762(3) 0.802(2) 0.974(5) 0.000(8) Uiso d P 0.114(4) A 2
O O26A 0.6136(15) 0.7479(8) 0.911(2) 0.027(5) Uiso d P 0.114(4) A 2
C C27 0.2090(3) 0.51967(15) 0.3011(4) 0.0317(8) Uani d . 1 . .
H H27A 0.1377 0.5242 0.3271 0.047 Uiso calc R 1 A .
H H27B 0.2249 0.4751 0.2912 0.047 Uiso calc R 1 . .
H H27C 0.2027 0.5408 0.1914 0.047 Uiso calc R 1 . .
S S28 0.15313(6) 0.90846(3) 0.25166(9) 0.0233(2) Uani d . 1 . .
O O29 0.11820(19) 0.95900(10) 0.1300(3) 0.0358(6) Uani d . 1 . .
O O30 0.23911(17) 0.92471(11) 0.4117(3) 0.0357(6) Uani d . 1 . .
O O31 0.16858(18) 0.84963(10) 0.1774(3) 0.0330(6) Uani d . 1 . .
C C32 0.0297(3) 0.89497(15) 0.3214(4) 0.0277(7) Uani d . 1 . .
F F33 0.00993(15) 0.94384(9) 0.4102(2) 0.0424(5) Uani d . 1 . .
F F34 0.04372(16) 0.84469(9) 0.4239(2) 0.0420(5) Uani d . 1 . .
F F35 -0.06374(14) 0.88552(9) 0.1871(2) 0.0383(5) Uani d . 1 . .

loop_
_atom_site_aniso_label
_atom_site_aniso_U_11
_atom_site_aniso_U_22
_atom_site_aniso_U_33
_atom_site_aniso_U_12
_atom_site_aniso_U_13
_atom_site_aniso_U_23
C1 0.0183(16) 0.0225(17) 0.0237(16) -0.0010(12) -0.0004(13) -0.0002(14)
C2 0.0232(17) 0.0199(17) 0.0269(17) 0.0035(13) 0.0037(14) 0.0013(14)
C3 0.0242(18) 0.0209(17) 0.0296(17) -0.0006(13) 0.0055(15) -0.0024(14)
C4 0.0269(18) 0.0261(18) 0.0244(17) -0.0034(14) 0.0028(14) -0.0041(14)
C5 0.0242(18) 0.0297(19) 0.0185(16) 0.0031(14) -0.0006(13) 0.0014(14)
C6 0.0268(18) 0.0278(18) 0.0245(17) 0.0045(14) 0.0054(14) 0.0054(15)
C7 0.0272(18) 0.0215(17) 0.0321(18) 0.0013(14) 0.0067(15) 0.0041(15)
C8 0.0236(17) 0.0201(17) 0.0292(17) -0.0014(13) 0.0014(14) 0.0014(14)
C9 0.0226(17) 0.0209(17) 0.0229(16) -0.0027(13) 0.0043(13) 0.0015(14)
N10 0.0196(13) 0.0203(13) 0.0180(13) 0.0000(10) 0.0018(11) -0.0008(11)
C11 0.0180(16) 0.0235(17) 0.0188(15) -0.0017(12) 0.0071(13) -0.0028(13)
C12 0.0185(16) 0.0221(16) 0.0189(15) -0.0017(12) 0.0065(13) -0.0024(13)
C13 0.0191(16) 0.0253(17) 0.0204(15) 0.0002(13) 0.0057(13) 0.0024(14)
C14 0.0215(17) 0.0241(17) 0.0201(16) -0.0010(13) 0.0087(13) 0.0002(14)
C15 0.022(2) 0.0167(19) 0.022(2) 0.0029(15) 0.0066(19) 0.0084(17)
O16 0.0190(14) 0.0237(13) 0.0220(14) 0.0007(10) 0.0013(12) -0.0028(11)
O17 0.0247(14) 0.0191(13) 0.0240(13) 0.0000(10) 0.0048(11) -0.0015(11)
C18 0.017(2) 0.027(2) 0.021(2) -0.0016(15) 0.0064(18) -0.0052(17)
C19 0.024(2) 0.022(2) 0.024(2) 0.0007(16) 0.006(2) -0.0038(18)
C20 0.023(4) 0.024(4) 0.024(3) 0.0065(17) 0.007(3) 0.002(2)
C21 0.018(3) 0.040(4) 0.021(3) 0.003(3) -0.005(3) -0.002(2)
C22 0.025(3) 0.021(3) 0.026(3) -0.0035(18) 0.009(2) 0.002(2)
C23 0.023(2) 0.021(3) 0.026(3) 0.0007(15) 0.006(2) 0.0054(18)
N24 0.0216(19) 0.031(2) 0.029(2) -0.0035(15) 0.0013(18) 0.0065(17)
O25 0.052(3) 0.022(2) 0.074(4) -0.0030(15) 0.001(2) 0.0051(18)
O26 0.0337(16) 0.0399(16) 0.0378(17) -0.0129(12) -0.0075(14) 0.0188(13)
C27 0.0317(19) 0.0291(18) 0.0226(16) 0.0004(15) -0.0078(14) 0.0004(15)
S28 0.0229(4) 0.0225(4) 0.0223(4) -0.0002(3) 0.0039(3) -0.0007(3)
O29 0.0486(15) 0.0244(12) 0.0308(12) -0.0008(10) 0.0075(11) 0.0056(10)
O30 0.0236(12) 0.0456(14) 0.0315(12) -0.0035(10) -0.0004(10) -0.0030(11)
O31 0.0359(14) 0.0275(12) 0.0359(13) 0.0074(10) 0.0118(11) -0.0043(11)
C32 0.0272(19) 0.0307(19) 0.0198(16) 0.0020(14) -0.0003(14) -0.0047(15)
F33 0.0330(11) 0.0523(13) 0.0413(11) 0.0043(9) 0.0112(9) -0.0191(10)
F34 0.0447(12) 0.0468(13) 0.0325(11) -0.0133(9) 0.0095(9) 0.0070(10)
F35 0.0232(10) 0.0496(12) 0.0348(11) -0.0054(8) -0.0012(9) -0.0076(9)

loop_
_atom_type_symbol
_atom_type_description
_atom_type_scat_dispersion_real
_atom_type_scat_dispersion_imag
_atom_type_scat_source
C C 0.0033 0.0016 'International Tables Vol C Tables 4.2.6.8 and 6.1.1.4'
H H 0.0000 0.0000 'International Tables Vol C Tables 4.2.6.8 and 6.1.1.4'
N N 0.0061 0.0033 'International Tables Vol C Tables 4.2.6.8 and 6.1.1.4'
O O 0.0106 0.0060 'International Tables Vol C Tables 4.2.6.8 and 6.1.1.4'
F F 0.0171 0.0103 'International Tables Vol C Tables 4.2.6.8 and 6.1.1.4'
S S 0.1246 0.1234 'International Tables Vol C Tables 4.2.6.8 and 6.1.1.4'

loop_
_geom_angle_atom_site_label_1
_geom_angle_atom_site_label_2
_geom_angle_atom_site_label_3
_geom_angle
C2 C1 C11 121.5(3)
C2 C1 H1 119.2
C11 C1 H1 119.2
C1 C2 C3 119.8(3)
C1 C2 H2 120.1
C3 C2 H2 120.1
C4 C3 C2 121.2(3)
C4 C3 H3 119.4
C2 C3 H3 119.4
C3 C4 C12 120.6(3)
C3 C4 H4 119.7
C12 C4 H4 119.7
C6 C5 C14 119.9(3)
C6 C5 H5 120.0
C14 C5 H5 120.0
C5 C6 C7 121.5(3)
C5 C6 H6 119.2
C7 C6 H6 119.2
C8 C7 C6 120.5(3)
C8 C7 H7 119.7
C6 C7 H7 119.7
C7 C8 C13 120.4(3)
C7 C8 H8 119.8
C13 C8 H8 119.8
C13 C9 C11 120.6(3)
C13 C9 C15 119.3(3)
C11 C9 C15 119.6(3)
C13 C9 C15A 116.3(9)
C11 C9 C15A 116.0(9)
C12 N10 C14 122.2(2)
C12 N10 C27 119.4(2)
C14 N10 C27 118.4(2)
C9 C11 C1 122.9(3)
C9 C11 C12 119.0(3)
C1 C11 C12 118.1(3)
N10 C12 C4 121.9(3)
N10 C12 C11 119.5(3)
C4 C12 C11 118.6(3)
C9 C13 C14 118.9(3)
C9 C13 C8 122.8(3)
C14 C13 C8 118.2(3)
N10 C14 C5 120.9(3)
N10 C14 C13 119.7(3)
C5 C14 C13 119.4(3)
O17 C15 O16 123.8(3)
O17 C15 C9 124.8(3)
O16 C15 C9 111.3(3)
C15 O16 C18 117.1(3)
C19 C18 C23 120.4(4)
C19 C18 O16 115.8(3)
C23 C18 O16 123.8(3)
C20 C19 C18 120.1(5)
C20 C19 H19 119.9
C18 C19 H19 119.9
C19 C20 C21 118.2(6)
C19 C20 H20 120.9
C21 C20 H20 120.9
C22 C21 C20 122.7(7)
C22 C21 H21 118.7
C20 C21 H21 118.7
C21 C22 C23 117.8(6)
C21 C22 H22 121.1
C23 C22 H22 121.1
C22 C23 C18 120.8(5)
C22 C23 N24 115.8(4)
C18 C23 N24 123.4(4)
O26 N24 O25 124.0(5)
O26 N24 C23 118.6(3)
O25 N24 C23 117.3(5)
O17A C15A O16A 130(3)
O17A C15A C9 131(2)
O16A C15A C9 98.7(19)
C15A O16A C18A 115(2)
C19A C18A C23A 118(3)
C19A C18A O16A 117(2)
C23A C18A O16A 125(2)
C18A C19A C20A 116(4)
C18A C19A H19A 122.0
C20A C19A H19A 122.0
C19A C20A C21A 134(6)
C19A C20A H20A 112.9
C21A C20A H20A 112.9
C22A C21A C20A 100(5)
C22A C21A H21A 130.0
C20A C21A H21A 130.0
C23A C22A C21A 136(4)
C23A C22A H22A 112.2
C21A C22A H22A 112.2
C22A C23A C18A 114(3)
C22A C23A N24A 122(3)
C18A C23A N24A 122(3)
O25A N24A O26A 122(3)
O25A N24A C23A 121(3)
O26A N24A C23A 117(2)
N10 C27 H27A 109.5
N10 C27 H27B 109.5
H27A C27 H27B 109.5
N10 C27 H27C 109.5
H27A C27 H27C 109.5
H27B C27 H27C 109.5
O31 S28 O29 114.95(13)
O31 S28 O30 115.49(13)
O29 S28 O30 114.64(14)
O31 S28 C32 103.36(14)
O29 S28 C32 103.35(14)
O30 S28 C32 102.57(13)
F35 C32 F33 107.3(2)
F35 C32 F34 107.2(3)
F33 C32 F34 107.5(2)
F35 C32 S28 112.0(2)
F33 C32 S28 111.3(2)
F34 C32 S28 111.4(2)

loop_
_geom_bond_atom_site_label_1
_geom_bond_atom_site_label_2
_geom_bond_distance
C1 C2 1.350(4)
C1 C11 1.423(4)
C1 H1 0.9500
C2 C3 1.408(4)
C2 H2 0.9500
C3 C4 1.354(4)
C3 H3 0.9500
C4 C12 1.415(4)
C4 H4 0.9500
C5 C6 1.358(4)
C5 C14 1.411(4)
C5 H5 0.9500
C6 C7 1.396(4)
C6 H6 0.9500
C7 C8 1.356(4)
C7 H7 0.9500
C8 C13 1.430(4)
C8 H8 0.9500
C9 C13 1.401(4)
C9 C11 1.405(4)
C9 C15 1.506(5)
C9 C15A 1.65(3)
N10 C12 1.366(4)
N10 C14 1.377(4)
N10 C27 1.472(4)
C11 C12 1.431(4)
C13 C14 1.426(4)
C15 O17 1.199(4)
C15 O16 1.361(5)
O16 C18 1.415(4)
C18 C19 1.378(5)
C18 C23 1.385(5)
C19 C20 1.378(6)
C19 H19 0.9500
C20 C21 1.393(6)
C20 H20 0.9500
C21 C22 1.374(7)
C21 H21 0.9500
C22 C23 1.380(5)
C22 H22 0.9500
C23 N24 1.461(6)
N24 O26 1.219(4)
N24 O25 1.227(10)
C15A O17A 1.17(3)
C15A O16A 1.31(3)
O16A C18A 1.46(3)
C18A C19A 1.390(8)
C18A C23A 1.390(8)
C19A C20A 1.390(8)
C19A H19A 0.9500
C20A C21A 1.390(8)
C20A H20A 0.9500
C21A C22A 1.390(8)
C21A H21A 0.9500
C22A C23A 1.390(8)
C22A H22A 0.9500
C23A N24A 1.54(5)
N24A O25A 1.13(6)
N24A O26A 1.26(3)
C27 H27A 0.9800
C27 H27B 0.9800
C27 H27C 0.9800
S28 O31 1.433(2)
S28 O29 1.435(2)
S28 O30 1.441(2)
S28 C32 1.821(3)
C32 F35 1.335(3)
C32 F33 1.336(3)
C32 F34 1.336(4)

loop_
_geom_hbond_atom_site_label_D
_geom_hbond_atom_site_label_H
_geom_hbond_atom_site_label_A
_geom_hbond_site_symmetry_A
_geom_hbond_distance_DH
_geom_hbond_distance_HA
_geom_hbond_distance_DA
_geom_hbond_angle_DHA
_geom_hbond_publ_flag
C2 H2 O30 2_646 0.95 2.39 3.111(4) 132 y
C3 H3 O25 2_646 0.95 2.59 3.268(10) 129 y
C5 H5 F34 4_575 0.95 2.55 3.339(4) 141 y
C6 H6 O31 . 0.95 2.44 3.196(4) 136 y
C20 H20 O29 2_646 0.95 2.59 3.273(9) 129 y
C27 H27A O29 4_576 0.98 2.57 3.246(4) 126 y
C27 H27C O30 4_575 0.98 2.56 3.508(4) 162 y

loop_
_geom_torsion_atom_site_label_1
_geom_torsion_atom_site_label_2
_geom_torsion_atom_site_label_3
_geom_torsion_atom_site_label_4
_geom_torsion
C11 C1 C2 C3 -2.3(4)
C1 C2 C3 C4 2.2(4)
C2 C3 C4 C12 1.2(4)
C14 C5 C6 C7 -0.4(4)
C5 C6 C7 C8 0.6(4)
C6 C7 C8 C13 -0.3(4)
C13 C9 C11 C1 179.5(3)
C15 C9 C11 C1 -8.7(4)
C15A C9 C11 C1 30.1(10)
C13 C9 C11 C12 -1.5(4)
C15 C9 C11 C12 170.4(3)
C15A C9 C11 C12 -150.9(10)
C2 C1 C11 C9 178.3(3)
C2 C1 C11 C12 -0.7(4)
C14 N10 C12 C4 175.3(3)
C27 N10 C12 C4 -4.8(4)
C14 N10 C12 C11 -4.1(4)
C27 N10 C12 C11 175.7(2)
C3 C4 C12 N10 176.2(3)
C3 C4 C12 C11 -4.3(4)
C9 C11 C12 N10 4.4(4)
C1 C11 C12 N10 -176.5(2)
C9 C11 C12 C4 -175.1(3)
C1 C11 C12 C4 4.0(4)
C11 C9 C13 C14 -1.7(4)
C15 C9 C13 C14 -173.6(3)
C15A C9 C13 C14 147.6(10)
C11 C9 C13 C8 179.1(3)
C15 C9 C13 C8 7.3(4)
C15A C9 C13 C8 -31.5(10)
C7 C8 C13 C9 178.9(3)
C7 C8 C13 C14 -0.3(4)
C12 N10 C14 C5 -178.3(2)
C27 N10 C14 C5 1.8(4)
C12 N10 C14 C13 0.9(4)
C27 N10 C14 C13 -178.9(2)
C6 C5 C14 N10 179.1(3)
C6 C5 C14 C13 -0.2(4)
C9 C13 C14 N10 2.0(4)
C8 C13 C14 N10 -178.7(2)
C9 C13 C14 C5 -178.7(3)
C8 C13 C14 C5 0.5(4)
C13 C9 C15 O17 61.8(4)
C11 C9 C15 O17 -110.2(4)
C15A C9 C15 O17 156.3(16)
C13 C9 C15 O16 -120.4(3)
C11 C9 C15 O16 67.6(4)
C15A C9 C15 O16 -25.9(15)
O17 C15 O16 C18 4.3(5)
C9 C15 O16 C18 -173.5(3)
C15 O16 C18 C19 110.6(4)
C15 O16 C18 C23 -71.5(5)
C23 C18 C19 C20 0.1(10)
O16 C18 C19 C20 178.1(8)
C18 C19 C20 C21 -1.1(15)
C19 C20 C21 C22 0.3(17)
C20 C21 C22 C23 1.6(13)
C21 C22 C23 C18 -2.6(10)
C21 C22 C23 N24 176.1(6)
C19 C18 C23 C22 1.9(9)
O16 C18 C23 C22 -175.9(5)
C19 C18 C23 N24 -176.8(5)
O16 C18 C23 N24 5.4(8)
C22 C23 N24 O26 164.5(5)
C18 C23 N24 O26 -16.8(8)
C22 C23 N24 O25 -14.1(9)
C18 C23 N24 O25 164.6(6)
C13 C9 C15A O17A -50(3)
C11 C9 C15A O17A 101(3)
C15 C9 C15A O17A -154(4)
C13 C9 C15A O16A 128.8(13)
C11 C9 C15A O16A -80.5(16)
C15 C9 C15A O16A 24.6(10)
O17A C15A O16A C18A -4(4)
C9 C15A O16A C18A 176.8(14)
C15A O16A C18A C19A -112(3)
C15A O16A C18A C23A 65(4)
C23A C18A C19A C20A 7(7)
O16A C18A C19A C20A -175(6)
C18A C19A C20A C21A -8(14)
C19A C20A C21A C22A 8(13)
C20A C21A C22A C23A -11(9)
C21A C22A C23A C18A 13(8)
C21A C22A C23A N24A 178(5)
C19A C18A C23A C22A -9(5)
O16A C18A C23A C22A 174(3)
C19A C18A C23A N24A -174(3)
O16A C18A C23A N24A 9(5)
C22A C23A N24A O25A 27(6)
C18A C23A N24A O25A -169(4)
C22A C23A N24A O26A -157(4)
C18A C23A N24A O26A 7(5)
O31 S28 C32 F35 -66.2(2)
O29 S28 C32 F35 53.9(2)
O30 S28 C32 F35 173.4(2)
O31 S28 C32 F33 173.78(19)
O29 S28 C32 F33 -66.1(2)
O30 S28 C32 F33 53.4(2)
O31 S28 C32 F34 53.8(2)
O29 S28 C32 F34 173.94(19)
O30 S28 C32 F34 -66.6(2)
